data_4512614
loop_
_publ_author_name
'Zheng, Sheng-Run'
'Pan, Mei'
'Wu, Kai'
'Chen, Ling'
'Jiang, Ji-Jun'
'Wang, Da-Wei'
'Shi, Jian-Ying'
'Su, Cheng-Yong'

_publ_section_title
;
 Assembly of Binuclear, Tetranuclear, and Multinuclear Complexes from
 Pincer-Like Mononuclear Metallotectons: Structural Diversity Dependent on
 Precursors
;
_journal_issue 2
_journal_name_full 'Crystal Growth &amp; Design'
_journal_page_first 625
_journal_paper_doi 10.1021/cg501306n
_journal_volume 15
_journal_year 2015
_chemical_formula_sum 'C52 H52 Cl4 Cu2 N14 O16'
_chemical_formula_weight 1397.96
_chemical_name_systematic
; 
 ? 
;
_space_group_IT_number 61
_symmetry_cell_setting orthorhombic
_symmetry_space_group_name_Hall '-P 2ac 2ab'
_symmetry_space_group_name_H-M 'P b c a'
_atom_sites_solution_hydrogens geom
_atom_sites_solution_primary direct
_atom_sites_solution_secondary difmap
_audit_creation_method SHELXL-97
_cell_angle_alpha 90.00
_cell_angle_beta 90.00
_cell_angle_gamma 90.00
_cell_formula_units_Z 4
_cell_length_a 14.5503(5)
_cell_length_b 11.3288(3)
_cell_length_c 34.7850(13)
_cell_measurement_reflns_used 9076
_cell_measurement_temperature 150(2)
_cell_measurement_theta_max 29.9324
_cell_measurement_theta_min 2.5561
_cell_volume 5733.9(3)
_computing_cell_refinement
;
CrysAlis RED, Oxford Diffraction Ltd.,
Version 1.171.32.29 (release 10-06-2008 CrysAlis171 .NET)
(compiled Jun 10 2008,16:49:55)
;
_computing_data_collection
;
CrysAlis CCD, Oxford Diffraction Ltd.,
Version 1.171.32.29 (release 10-06-2008 CrysAlis171 .NET)
(compiled Jun 10 2008,16:49:55)
;
_computing_data_reduction
;
CrysAlis RED, Oxford Diffraction Ltd.,
Version 1.171.32.29 (release 10-06-2008 CrysAlis171 .NET)
(compiled Jun 10 2008,16:49:55)
;
_computing_structure_refinement 'SHELXL-97 (Sheldrick, 1997)'
_computing_structure_solution 'SHELXS-97 (Sheldrick, 1990)'
_diffrn_ambient_temperature 150(2)
_diffrn_detector_area_resol_mean 16.0855
_diffrn_measured_fraction_theta_full 0.996
_diffrn_measured_fraction_theta_max 0.996
_diffrn_measurement_device_type 'Gemini S Ultra'
_diffrn_measurement_method '\w and \p scan'
_diffrn_radiation_monochromator graphite
_diffrn_radiation_source 'Enhance (Mo) X-ray Source'
_diffrn_radiation_type MoK\a
_diffrn_radiation_wavelength 0.71073
_diffrn_reflns_av_R_equivalents 0.0427
_diffrn_reflns_av_sigmaI/netI 0.0430
_diffrn_reflns_limit_h_max 17
_diffrn_reflns_limit_h_min -17
_diffrn_reflns_limit_k_max 13
_diffrn_reflns_limit_k_min -13
_diffrn_reflns_limit_l_max 42
_diffrn_reflns_limit_l_min -41
_diffrn_reflns_number 22061
_diffrn_reflns_theta_full 26.00
_diffrn_reflns_theta_max 26.00
_diffrn_reflns_theta_min 2.56
_exptl_absorpt_coefficient_mu 1.011
_exptl_absorpt_correction_T_max 0.8233
_exptl_absorpt_correction_T_min 0.7379
_exptl_absorpt_correction_type multi-scan
_exptl_crystal_colour blue
_exptl_crystal_density_diffrn 1.619
_exptl_crystal_density_method 'not measured'
_exptl_crystal_description block
_exptl_crystal_F_000 2864
_exptl_crystal_size_max 0.32
_exptl_crystal_size_mid 0.30
_exptl_crystal_size_min 0.20
_refine_diff_density_max 1.580
_refine_diff_density_min -0.924
_refine_diff_density_rms 0.123
_refine_ls_extinction_method none
_refine_ls_goodness_of_fit_ref 1.049
_refine_ls_hydrogen_treatment constr
_refine_ls_matrix_type full
_refine_ls_number_parameters 397
_refine_ls_number_reflns 5604
_refine_ls_number_restraints 0
_refine_ls_restrained_S_all 1.049
_refine_ls_R_factor_all 0.1055
_refine_ls_R_factor_gt 0.0840
_refine_ls_shift/su_max 0.000
_refine_ls_shift/su_mean 0.000
_refine_ls_structure_factor_coef Fsqd
_refine_ls_weighting_details 'calc w=1/[\s^2^(Fo^2^)+(0.1214P)^2^+37.4251P] where P=(Fo^2^+2Fc^2^)/3'
_refine_ls_weighting_scheme calc
_refine_ls_wR_factor_gt 0.2117
_refine_ls_wR_factor_ref 0.2259
_reflns_number_gt 4591
_reflns_number_total 5604
_reflns_threshold_expression >2sigma(I)
_cod_data_source_file cg501306n_si_001.cif
_cod_data_source_block complex5
_cod_depositor_comments
;
The following automatic conversions were performed:

'_symmetry_cell_setting' value 'Orthorhombic' changed to
'orthorhombic' according to
/usr/data/users/saulius/crontab/automatic-downloads/rss-feeds/ACS/lib/dictionaries/cif_core.dic
dictionary named 'cif_core.dic' version 2.4.2 from 2011-04-26.

Automatic conversion script
Id: cif_fix_values 3008 2015-01-20 13:52:24Z robertas 

 Adding full bibliography for 4512610--4512617.cif.
;
_cod_original_sg_symbol_H-M 'Pbca '
_cod_database_code 4512614

loop_
_symmetry_equiv_pos_as_xyz
'x, y, z'
'-x+1/2, -y, z+1/2'
'-x, y+1/2, -z+1/2'
'x+1/2, -y+1/2, -z'
'-x, -y, -z'
'x-1/2, y, -z-1/2'
'x, -y-1/2, z-1/2'
'-x-1/2, y-1/2, z'

loop_
_atom_site_label
_atom_site_type_symbol
_atom_site_fract_x
_atom_site_fract_y
_atom_site_fract_z
_atom_site_U_iso_or_equiv
_atom_site_adp_type
_atom_site_occupancy
_atom_site_symmetry_multiplicity
_atom_site_calc_flag
_atom_site_refinement_flags
Cu1 Cu 0.55124(4) 0.72984(6) 0.136295(19) 0.0154(2) Uani 1 1 d .
C1 C 0.5785(4) 0.5343(5) 0.06971(17) 0.0210(13) Uani 1 1 d .
C2 C 0.6473(4) 0.5711(7) 0.04404(18) 0.0287(15) Uani 1 1 d .
H2B H 0.6828 0.6377 0.0489 0.034 Uiso 1 1 calc R
C3 C 0.6598(5) 0.5045(7) 0.0114(2) 0.0374(17) Uani 1 1 d .
H3A H 0.7048 0.5269 -0.0061 0.045 Uiso 1 1 calc R
C4 C 0.6068(5) 0.4037(7) 0.0037(2) 0.046(2) Uani 1 1 d .
H4A H 0.6178 0.3612 -0.0187 0.055 Uiso 1 1 calc R
C5 C 0.5389(5) 0.3660(6) 0.0283(2) 0.0378(17) Uani 1 1 d .
H5A H 0.5043 0.2988 0.0234 0.045 Uiso 1 1 calc R
C6 C 0.5250(5) 0.4347(5) 0.06127(18) 0.0256(14) Uani 1 1 d .
C7 C 0.4761(4) 0.5160(5) 0.11426(16) 0.0188(12) Uani 1 1 d .
C8 C 0.3452(5) 0.4679(6) 0.16104(19) 0.0291(14) Uani 1 1 d .
H8A H 0.3164 0.5005 0.1835 0.044 Uiso 1 1 calc R
H8B H 0.3697 0.3914 0.1670 0.044 Uiso 1 1 calc R
H8C H 0.3005 0.4608 0.1408 0.044 Uiso 1 1 calc R
C9 C 0.4212(4) 0.5475(5) 0.14821(16) 0.0177(12) Uani 1 1 d .
C10 C 0.3952(5) 0.6980(6) 0.19478(18) 0.0282(14) Uani 1 1 d .
H10A H 0.4331 0.6986 0.2177 0.034 Uiso 1 1 calc R
H10B H 0.3401 0.6526 0.2001 0.034 Uiso 1 1 calc R
C11 C 0.3701(5) 0.8222(7) 0.1835(2) 0.0359(17) Uani 1 1 d .
H11A H 0.3484 0.8214 0.1571 0.043 Uiso 1 1 calc R
H11B H 0.3195 0.8481 0.1996 0.043 Uiso 1 1 calc R
C12 C 0.4458(4) 0.9105(6) 0.1866(2) 0.0328(16) Uani 1 1 d .
H12A H 0.4286 0.9805 0.1722 0.039 Uiso 1 1 calc R
H12B H 0.4524 0.9332 0.2133 0.039 Uiso 1 1 calc R
C13 C 0.6164(5) 1.0138(6) 0.21402(19) 0.0298(15) Uani 1 1 d .
H13A H 0.5560 1.0400 0.2211 0.045 Uiso 1 1 calc R
H13B H 0.6503 1.0785 0.2032 0.045 Uiso 1 1 calc R
H13C H 0.6478 0.9849 0.2364 0.045 Uiso 1 1 calc R
C14 C 0.6089(4) 0.9162(5) 0.18476(16) 0.0185(12) Uani 1 1 d .
C15 C 0.6930(4) 0.8629(5) 0.17011(16) 0.0156(11) Uani 1 1 d .
C16 C 0.7819(4) 0.7396(5) 0.14127(16) 0.0162(11) Uani 1 1 d .
C17 C 0.8221(4) 0.6490(5) 0.11995(17) 0.0220(13) Uani 1 1 d .
H17A H 0.7867 0.5982 0.1051 0.026 Uiso 1 1 calc R
C18 C 0.9175(4) 0.6373(6) 0.12180(19) 0.0268(14) Uani 1 1 d .
H18A H 0.9462 0.5792 0.1072 0.032 Uiso 1 1 calc R
C19 C 0.9714(4) 0.7114(6) 0.1453(2) 0.0293(15) Uani 1 1 d .
H19A H 1.0346 0.6993 0.1465 0.035 Uiso 1 1 calc R
C20 C 0.9329(4) 0.8007(5) 0.16633(19) 0.0243(14) Uani 1 1 d .
H20A H 0.9683 0.8495 0.1820 0.029 Uiso 1 1 calc R
C21 C 0.8376(4) 0.8148(5) 0.16312(17) 0.0196(12) Uani 1 1 d .
C22 C 0.6046(4) 0.8781(6) 0.06557(18) 0.0279(15) Uani 1 1 d .
H22A H 0.6637 0.8644 0.0747 0.034 Uiso 1 1 calc R
C23 C 0.5943(5) 0.9423(7) 0.03223(19) 0.0334(16) Uani 1 1 d .
H23A H 0.6458 0.9708 0.0194 0.040 Uiso 1 1 calc R
C24 C 0.5069(4) 0.9644(5) 0.01781(16) 0.0189(12) Uani 1 1 d .
C25 C 0.4347(4) 0.9177(6) 0.0385(2) 0.0326(16) Uani 1 1 d .
H25A H 0.3747 0.9288 0.0300 0.039 Uiso 1 1 calc R
C26 C 0.4509(4) 0.8547(6) 0.0718(2) 0.0309(15) Uani 1 1 d .
H26A H 0.4008 0.8250 0.0854 0.037 Uiso 1 1 calc R
N1 N 0.5467(3) 0.5825(4) 0.10396(14) 0.0166(10) Uani 1 1 d .
N2 N 0.4608(4) 0.4259(4) 0.08991(14) 0.0248(12) Uani 1 1 d .
H2A H 0.4187 0.3729 0.0919 0.030 Uiso 1 1 calc R
N3 N 0.4455(3) 0.6456(4) 0.16280(14) 0.0191(10) Uani 1 1 d .
N4 N 0.5358(3) 0.8683(4) 0.17229(14) 0.0188(10) Uani 1 1 d .
N5 N 0.6911(3) 0.7722(4) 0.14626(13) 0.0157(10) Uani 1 1 d .
N6 N 0.7790(3) 0.8940(4) 0.18025(14) 0.0191(10) Uani 1 1 d .
H6A H 0.7944 0.9524 0.1947 0.023 Uiso 1 1 calc R
N7 N 0.5343(3) 0.8348(4) 0.08529(14) 0.0187(10) Uani 1 1 d .
Cl1 Cl 0.29052(12) 0.16809(19) 0.08237(6) 0.0479(6) Uani 1 1 d .
Cl2 Cl 0.65292(10) 0.65597(13) 0.25174(4) 0.0240(4) Uani 1 1 d .
O1 O 0.3443(6) 0.0846(10) 0.1072(3) 0.117(3) Uani 1 1 d .
O2 O 0.2942(6) 0.2822(8) 0.0958(3) 0.120(4) Uani 1 1 d .
O3 O 0.2023(5) 0.1253(7) 0.0827(2) 0.084(3) Uani 1 1 d .
O4 O 0.3248(8) 0.1632(9) 0.0453(3) 0.126(4) Uani 1 1 d .
O5 O 0.6885(5) 0.5855(9) 0.2808(3) 0.145(5) Uani 1 1 d .
O6 O 0.5733(4) 0.7142(8) 0.2640(2) 0.091(3) Uani 1 1 d .
O7 O 0.6270(4) 0.5867(6) 0.2192(2) 0.083(3) Uani 1 1 d .
O8 O 0.7223(4) 0.7377(5) 0.24084(15) 0.0456(14) Uani 1 1 d .

loop_
_atom_site_aniso_label
_atom_site_aniso_U_11
_atom_site_aniso_U_22
_atom_site_aniso_U_33
_atom_site_aniso_U_23
_atom_site_aniso_U_13
_atom_site_aniso_U_12
Cu1 0.0136(4) 0.0147(4) 0.0179(4) -0.0014(3) 0.0029(3) 0.0005(3)
C1 0.020(3) 0.024(3) 0.019(3) -0.006(2) -0.005(2) 0.010(2)
C2 0.015(3) 0.046(4) 0.025(3) -0.008(3) 0.002(2) 0.009(3)
C3 0.022(3) 0.061(5) 0.028(4) -0.010(3) 0.002(3) 0.009(3)
C4 0.043(4) 0.056(5) 0.038(4) -0.026(4) -0.007(4) 0.017(4)
C5 0.049(5) 0.030(4) 0.034(4) -0.015(3) -0.006(3) 0.010(3)
C6 0.034(3) 0.019(3) 0.024(3) 0.002(3) -0.007(3) 0.008(3)
C7 0.024(3) 0.013(3) 0.020(3) 0.000(2) -0.005(2) 0.003(2)
C8 0.029(3) 0.029(3) 0.030(3) 0.002(3) 0.005(3) -0.011(3)
C9 0.016(3) 0.020(3) 0.017(3) 0.003(2) -0.001(2) -0.002(2)
C10 0.030(4) 0.032(4) 0.023(3) 0.000(3) 0.008(3) -0.007(3)
C11 0.027(4) 0.043(4) 0.038(4) -0.008(3) 0.004(3) 0.010(3)
C12 0.025(3) 0.025(4) 0.049(4) -0.005(3) 0.009(3) 0.006(3)
C13 0.039(4) 0.026(3) 0.025(3) -0.007(3) -0.005(3) 0.001(3)
C14 0.025(3) 0.014(3) 0.017(3) -0.001(2) -0.001(2) 0.001(2)
C15 0.020(3) 0.009(3) 0.017(3) 0.002(2) -0.005(2) -0.002(2)
C16 0.020(3) 0.012(3) 0.017(3) 0.007(2) -0.001(2) 0.003(2)
C17 0.022(3) 0.023(3) 0.021(3) 0.001(2) -0.001(2) -0.001(2)
C18 0.019(3) 0.029(3) 0.033(3) 0.005(3) 0.006(3) 0.009(3)
C19 0.016(3) 0.028(4) 0.044(4) 0.012(3) 0.001(3) 0.000(3)
C20 0.015(3) 0.020(3) 0.038(4) 0.010(3) -0.004(3) -0.007(2)
C21 0.019(3) 0.016(3) 0.024(3) 0.007(2) 0.000(2) 0.000(2)
C22 0.014(3) 0.043(4) 0.026(3) 0.011(3) -0.001(2) 0.001(3)
C23 0.021(3) 0.053(4) 0.026(3) 0.016(3) 0.003(3) -0.007(3)
C24 0.022(3) 0.016(3) 0.018(3) -0.001(2) -0.002(2) -0.001(2)
C25 0.013(3) 0.040(4) 0.045(4) 0.024(3) -0.006(3) -0.003(3)
C26 0.020(3) 0.038(4) 0.036(4) 0.018(3) 0.000(3) -0.007(3)
N1 0.014(2) 0.016(2) 0.020(2) 0.0010(19) 0.0007(19) -0.0012(19)
N2 0.039(3) 0.016(2) 0.020(3) -0.003(2) -0.005(2) -0.004(2)
N3 0.017(2) 0.022(3) 0.018(2) 0.000(2) 0.0010(19) -0.001(2)
N4 0.015(2) 0.014(2) 0.028(3) 0.000(2) 0.006(2) 0.0058(19)
N5 0.018(2) 0.016(2) 0.013(2) 0.0022(19) -0.0024(18) 0.0013(19)
N6 0.022(3) 0.013(2) 0.022(3) 0.0015(19) -0.006(2) -0.004(2)
N7 0.023(3) 0.014(2) 0.019(2) -0.0033(19) -0.005(2) 0.001(2)
Cl1 0.0285(9) 0.0584(13) 0.0568(12) -0.0307(10) 0.0076(8) -0.0143(9)
Cl2 0.0171(7) 0.0261(8) 0.0289(8) 0.0105(6) 0.0003(6) -0.0005(6)
O1 0.084(6) 0.135(8) 0.132(8) 0.004(7) -0.051(6) 0.008(6)
O2 0.090(6) 0.087(6) 0.185(10) -0.082(7) 0.043(7) -0.023(5)
O3 0.093(6) 0.087(5) 0.072(5) 0.030(4) -0.034(4) -0.053(4)
O4 0.157(9) 0.105(7) 0.115(8) 0.004(6) 0.078(7) 0.005(7)
O5 0.060(5) 0.183(9) 0.193(10) 0.168(9) -0.074(6) -0.074(6)
O6 0.035(3) 0.147(8) 0.090(6) -0.066(5) 0.001(3) 0.019(4)
O7 0.049(4) 0.073(5) 0.128(7) -0.062(5) -0.005(4) 0.001(4)
O8 0.047(3) 0.048(3) 0.042(3) 0.023(3) -0.009(2) -0.024(3)

loop_
_atom_type_symbol
_atom_type_description
_atom_type_scat_dispersion_real
_atom_type_scat_dispersion_imag
_atom_type_scat_source
C C 0.0033 0.0016 'International Tables Vol C Tables 4.2.6.8 and 6.1.1.4'
H H 0.0000 0.0000 'International Tables Vol C Tables 4.2.6.8 and 6.1.1.4'
N N 0.0061 0.0033 'International Tables Vol C Tables 4.2.6.8 and 6.1.1.4'
O O 0.0106 0.0060 'International Tables Vol C Tables 4.2.6.8 and 6.1.1.4'
Cl Cl 0.1484 0.1585 'International Tables Vol C Tables 4.2.6.8 and 6.1.1.4'
Cu Cu 0.3201 1.2651 'International Tables Vol C Tables 4.2.6.8 and 6.1.1.4'

loop_
_geom_angle_atom_site_label_1
_geom_angle_atom_site_label_2
_geom_angle_atom_site_label_3
_geom_angle
_geom_angle_site_symmetry_3
N1 Cu1 N4 170.54(19) .
N1 Cu1 N3 80.74(19) .
N4 Cu1 N3 89.97(19) .
N1 Cu1 N5 108.10(18) .
N4 Cu1 N5 80.17(18) .
N3 Cu1 N5 139.40(18) .
N1 Cu1 N7 89.63(18) .
N4 Cu1 N7 93.97(19) .
N3 Cu1 N7 123.19(19) .
N5 Cu1 N7 96.89(18) .
N1 C1 C6 108.2(5) .
N1 C1 C2 131.7(6) .
C6 C1 C2 120.1(6) .
C3 C2 C1 117.1(7) .
C3 C2 H2B 121.4 .
C1 C2 H2B 121.4 .
C2 C3 C4 122.1(7) .
C2 C3 H3A 118.9 .
C4 C3 H3A 118.9 .
C5 C4 C3 121.9(7) .
C5 C4 H4A 119.1 .
C3 C4 H4A 119.1 .
C4 C5 C6 116.2(7) .
C4 C5 H5A 121.9 .
C6 C5 H5A 121.9 .
N2 C6 C5 130.9(6) .
N2 C6 C1 106.5(5) .
C5 C6 C1 122.6(6) .
N1 C7 N2 113.0(5) .
N1 C7 C9 120.0(5) .
N2 C7 C9 126.9(5) .
C9 C8 H8A 109.5 .
C9 C8 H8B 109.5 .
H8A C8 H8B 109.5 .
C9 C8 H8C 109.5 .
H8A C8 H8C 109.5 .
H8B C8 H8C 109.5 .
N3 C9 C7 112.5(5) .
N3 C9 C8 127.8(6) .
C7 C9 C8 119.7(5) .
N3 C10 C11 107.7(5) .
N3 C10 H10A 110.2 .
C11 C10 H10A 110.2 .
N3 C10 H10B 110.2 .
C11 C10 H10B 110.2 .
H10A C10 H10B 108.5 .
C12 C11 C10 115.4(6) .
C12 C11 H11A 108.4 .
C10 C11 H11A 108.4 .
C12 C11 H11B 108.4 .
C10 C11 H11B 108.4 .
H11A C11 H11B 107.5 .
N4 C12 C11 114.4(5) .
N4 C12 H12A 108.7 .
C11 C12 H12A 108.7 .
N4 C12 H12B 108.7 .
C11 C12 H12B 108.7 .
H12A C12 H12B 107.6 .
C14 C13 H13A 109.5 .
C14 C13 H13B 109.5 .
H13A C13 H13B 109.5 .
C14 C13 H13C 109.5 .
H13A C13 H13C 109.5 .
H13B C13 H13C 109.5 .
N4 C14 C15 114.0(5) .
N4 C14 C13 127.2(5) .
C15 C14 C13 118.7(5) .
N5 C15 N6 112.8(5) .
N5 C15 C14 121.7(5) .
N6 C15 C14 125.5(5) .
N5 C16 C17 131.6(5) .
N5 C16 C21 108.8(5) .
C17 C16 C21 119.5(5) .
C16 C17 C18 117.5(6) .
C16 C17 H17A 121.2 .
C18 C17 H17A 121.2 .
C17 C18 C19 121.6(6) .
C17 C18 H18A 119.2 .
C19 C18 H18A 119.2 .
C20 C19 C18 121.5(6) .
C20 C19 H19A 119.3 .
C18 C19 H19A 119.3 .
C19 C20 C21 116.5(6) .
C19 C20 H20A 121.7 .
C21 C20 H20A 121.7 .
N6 C21 C16 105.9(5) .
N6 C21 C20 130.9(6) .
C16 C21 C20 123.2(6) .
N7 C22 C23 123.2(6) .
N7 C22 H22A 118.4 .
C23 C22 H22A 118.4 .
C22 C23 C24 119.9(6) .
C22 C23 H23A 120.1 .
C24 C23 H23A 120.1 .
C25 C24 C23 116.1(5) .
C25 C24 C24 122.6(7) 5_675
C23 C24 C24 121.4(7) 5_675
C24 C25 C26 120.4(6) .
C24 C25 H25A 119.8 .
C26 C25 H25A 119.8 .
N7 C26 C25 122.9(6) .
N7 C26 H26A 118.6 .
C25 C26 H26A 118.6 .
C7 N1 C1 105.4(5) .
C7 N1 Cu1 110.3(4) .
C1 N1 Cu1 142.5(4) .
C7 N2 C6 106.9(5) .
C7 N2 H2A 126.6 .
C6 N2 H2A 126.6 .
C9 N3 C10 121.4(5) .
C9 N3 Cu1 116.1(4) .
C10 N3 Cu1 122.3(4) .
C14 N4 C12 119.2(5) .
C14 N4 Cu1 116.8(4) .
C12 N4 Cu1 123.9(4) .
C15 N5 C16 105.5(5) .
C15 N5 Cu1 107.4(4) .
C16 N5 Cu1 146.8(4) .
C15 N6 C21 107.0(5) .
C15 N6 H6A 126.5 .
C21 N6 H6A 126.5 .
C26 N7 C22 117.5(5) .
C26 N7 Cu1 119.5(4) .
C22 N7 Cu1 122.9(4) .
O3 Cl1 O2 111.4(6) .
O3 Cl1 O4 109.3(6) .
O2 Cl1 O4 109.9(7) .
O3 Cl1 O1 105.1(5) .
O2 Cl1 O1 112.1(7) .
O4 Cl1 O1 108.9(7) .
O5 Cl2 O6 111.0(7) .
O5 Cl2 O8 107.7(3) .
O6 Cl2 O8 111.2(5) .
O5 Cl2 O7 111.1(7) .
O6 Cl2 O7 106.4(4) .
O8 Cl2 O7 109.5(4) .

loop_
_geom_bond_atom_site_label_1
_geom_bond_atom_site_label_2
_geom_bond_distance
_geom_bond_site_symmetry_2
Cu1 N1 2.014(5) .
Cu1 N4 2.020(5) .
Cu1 N3 2.032(5) .
Cu1 N5 2.119(5) .
Cu1 N7 2.150(5) .
C1 N1 1.390(7) .
C1 C6 1.401(9) .
C1 C2 1.405(9) .
C2 C3 1.375(9) .
C2 H2B 0.9300 .
C3 C4 1.404(11) .
C3 H3A 0.9300 .
C4 C5 1.374(11) .
C4 H4A 0.9300 .
C5 C6 1.400(9) .
C5 H5A 0.9300 .
C6 N2 1.370(8) .
C7 N1 1.323(7) .
C7 N2 1.345(7) .
C7 C9 1.470(8) .
C8 C9 1.495(8) .
C8 H8A 0.9600 .
C8 H8B 0.9600 .
C8 H8C 0.9600 .
C9 N3 1.271(8) .
C10 N3 1.458(8) .
C10 C11 1.506(10) .
C10 H10A 0.9700 .
C10 H10B 0.9700 .
C11 C12 1.492(10) .
C11 H11A 0.9700 .
C11 H11B 0.9700 .
C12 N4 1.480(7) .
C12 H12A 0.9700 .
C12 H12B 0.9700 .
C13 C14 1.506(8) .
C13 H13A 0.9600 .
C13 H13B 0.9600 .
C13 H13C 0.9600 .
C14 N4 1.271(7) .
C14 C15 1.456(8) .
C15 N5 1.321(7) .
C15 N6 1.348(7) .
C16 N5 1.382(7) .
C16 C17 1.396(8) .
C16 C21 1.400(8) .
C17 C18 1.396(9) .
C17 H17A 0.9300 .
C18 C19 1.409(10) .
C18 H18A 0.9300 .
C19 C20 1.370(10) .
C19 H19A 0.9300 .
C20 C21 1.401(8) .
C20 H20A 0.9300 .
C21 N6 1.373(8) .
C22 N7 1.326(8) .
C22 C23 1.377(9) .
C22 H22A 0.9300 .
C23 C24 1.390(9) .
C23 H23A 0.9300 .
C24 C25 1.379(9) .
C24 C24 1.493(11) 5_675
C25 C26 1.381(9) .
C25 H25A 0.9300 .
C26 N7 1.320(8) .
C26 H26A 0.9300 .
N2 H2A 0.8600 .
N6 H6A 0.8600 .
Cl1 O3 1.372(7) .
Cl1 O2 1.376(8) .
Cl1 O4 1.384(9) .
Cl1 O1 1.501(10) .
Cl2 O5 1.388(6) .
Cl2 O6 1.400(6) .
Cl2 O8 1.422(5) .
Cl2 O7 1.429(7) .

loop_
_geom_hbond_atom_site_label_D
_geom_hbond_atom_site_label_H
_geom_hbond_atom_site_label_A
_geom_hbond_distance_DH
_geom_hbond_distance_HA
_geom_hbond_distance_DA
_geom_hbond_angle_DHA
_geom_hbond_site_symmetry_A
N2 H2A O2 0.86 2.09 2.927(10) 165.2 .
N6 H6A O7 0.86 2.09 2.910(8) 160.3 8_765

loop_
_geom_torsion_atom_site_label_1
_geom_torsion_atom_site_label_2
_geom_torsion_atom_site_label_3
_geom_torsion_atom_site_label_4
_geom_torsion
_geom_torsion_site_symmetry_1
_geom_torsion_site_symmetry_4
N1 C1 C2 C3 -177.7(6) . .
C6 C1 C2 C3 -1.1(9) . .
C1 C2 C3 C4 -0.1(10) . .
C2 C3 C4 C5 0.2(12) . .
C3 C4 C5 C6 0.8(11) . .
C4 C5 C6 N2 175.7(7) . .
C4 C5 C6 C1 -1.9(10) . .
N1 C1 C6 N2 1.4(6) . .
C2 C1 C6 N2 -176.0(5) . .
N1 C1 C6 C5 179.5(6) . .
C2 C1 C6 C5 2.1(9) . .
N1 C7 C9 N3 5.1(8) . .
N2 C7 C9 N3 -171.6(5) . .
N1 C7 C9 C8 -176.3(5) . .
N2 C7 C9 C8 6.9(9) . .
N3 C10 C11 C12 -78.4(7) . .
C10 C11 C12 N4 42.6(9) . .
N4 C14 C15 N5 -0.5(8) . .
C13 C14 C15 N5 175.7(5) . .
N4 C14 C15 N6 -176.9(5) . .
C13 C14 C15 N6 -0.6(8) . .
N5 C16 C17 C18 -178.2(6) . .
C21 C16 C17 C18 0.5(8) . .
C16 C17 C18 C19 2.1(9) . .
C17 C18 C19 C20 -2.2(10) . .
C18 C19 C20 C21 -0.4(9) . .
N5 C16 C21 N6 -1.5(6) . .
C17 C16 C21 N6 179.5(5) . .
N5 C16 C21 C20 175.8(5) . .
C17 C16 C21 C20 -3.2(9) . .
C19 C20 C21 N6 179.6(6) . .
C19 C20 C21 C16 3.0(9) . .
N7 C22 C23 C24 0.0(11) . .
C22 C23 C24 C25 -0.6(10) . .
C22 C23 C24 C24 178.8(7) . 5_675
C23 C24 C25 C26 0.9(10) . .
C24 C24 C25 C26 -178.4(7) 5_675 .
C24 C25 C26 N7 -0.7(12) . .
N2 C7 N1 C1 1.7(6) . .
C9 C7 N1 C1 -175.5(5) . .
N2 C7 N1 Cu1 170.1(4) . .
C9 C7 N1 Cu1 -7.0(6) . .
C6 C1 N1 C7 -1.8(6) . .
C2 C1 N1 C7 175.1(6) . .
C6 C1 N1 Cu1 -163.9(5) . .
C2 C1 N1 Cu1 13.1(11) . .
N4 Cu1 N1 C7 -6.3(14) . .
N3 Cu1 N1 C7 5.0(4) . .
N5 Cu1 N1 C7 144.1(4) . .
N7 Cu1 N1 C7 -118.8(4) . .
N4 Cu1 N1 C1 155.3(10) . .
N3 Cu1 N1 C1 166.5(6) . .
N5 Cu1 N1 C1 -54.4(7) . .
N7 Cu1 N1 C1 42.7(6) . .
N1 C7 N2 C6 -0.8(7) . .
C9 C7 N2 C6 176.1(5) . .
C5 C6 N2 C7 -178.3(7) . .
C1 C6 N2 C7 -0.4(6) . .
C7 C9 N3 C10 175.0(5) . .
C8 C9 N3 C10 -3.4(9) . .
C7 C9 N3 Cu1 -0.3(6) . .
C8 C9 N3 Cu1 -178.7(5) . .
C11 C10 N3 C9 -126.8(6) . .
C11 C10 N3 Cu1 48.2(7) . .
N1 Cu1 N3 C9 -2.5(4) . .
N4 Cu1 N3 C9 175.6(4) . .
N5 Cu1 N3 C9 -109.6(4) . .
N7 Cu1 N3 C9 80.9(5) . .
N1 Cu1 N3 C10 -177.8(5) . .
N4 Cu1 N3 C10 0.4(5) . .
N5 Cu1 N3 C10 75.1(5) . .
N7 Cu1 N3 C10 -94.4(5) . .
C15 C14 N4 C12 176.9(5) . .
C13 C14 N4 C12 1.0(9) . .
C15 C14 N4 Cu1 0.9(6) . .
C13 C14 N4 Cu1 -174.9(5) . .
C11 C12 N4 C14 -156.3(6) . .
C11 C12 N4 Cu1 19.4(8) . .
N1 Cu1 N4 C14 150.7(11) . .
N3 Cu1 N4 C14 139.6(4) . .
N5 Cu1 N4 C14 -0.8(4) . .
N7 Cu1 N4 C14 -97.1(4) . .
N1 Cu1 N4 C12 -25.0(15) . .
N3 Cu1 N4 C12 -36.1(5) . .
N5 Cu1 N4 C12 -176.5(5) . .
N7 Cu1 N4 C12 87.1(5) . .
N6 C15 N5 C16 1.7(6) . .
C14 C15 N5 C16 -175.0(5) . .
N6 C15 N5 Cu1 176.7(4) . .
C14 C15 N5 Cu1 -0.1(6) . .
C17 C16 N5 C15 178.7(6) . .
C21 C16 N5 C15 -0.1(6) . .
C17 C16 N5 Cu1 7.6(11) . .
C21 C16 N5 Cu1 -171.2(5) . .
N1 Cu1 N5 C15 -174.8(3) . .
N4 Cu1 N5 C15 0.5(4) . .
N3 Cu1 N5 C15 -77.8(4) . .
N7 Cu1 N5 C15 93.3(4) . .
N1 Cu1 N5 C16 -3.8(7) . .
N4 Cu1 N5 C16 171.5(7) . .
N3 Cu1 N5 C16 93.2(7) . .
N7 Cu1 N5 C16 -95.7(7) . .
N5 C15 N6 C21 -2.7(6) . .
C14 C15 N6 C21 173.9(5) . .
C16 C21 N6 C15 2.5(6) . .
C20 C21 N6 C15 -174.5(6) . .
C25 C26 N7 C22 0.1(10) . .
C25 C26 N7 Cu1 -177.7(6) . .
C23 C22 N7 C26 0.2(10) . .
C23 C22 N7 Cu1 177.9(6) . .
N1 Cu1 N7 C26 84.5(5) . .
N4 Cu1 N7 C26 -86.7(5) . .
N3 Cu1 N7 C26 5.8(6) . .
N5 Cu1 N7 C26 -167.3(5) . .
N1 Cu1 N7 C22 -93.2(5) . .
N4 Cu1 N7 C22 95.6(5) . .
N3 Cu1 N7 C22 -171.8(5) . .
N5 Cu1 N7 C22 15.0(5) . .
